data_7111775
loop_
_publ_author_name
'Waynant, Kristopher V.'
'White, James D.'
'Zakharov, Lev'

_publ_section_title
;
 Synthesis and structural characterization of a fused bispyrone and
 preparation of the first metal bispyrylium complexes
;
_journal_issue 29
_journal_name_full 'Chemical Communications'
_journal_page_first 5304
_journal_page_last 5306
_journal_paper_doi 10.1039/c0cc01291b
_journal_volume 46
_journal_year 2010
_chemical_formula_sum 'C10 H9 Cl O8'
_chemical_formula_weight 292.62
_chemical_name_systematic
;
?
;
_space_group_IT_number 62
_symmetry_cell_setting orthorhombic
_symmetry_space_group_name_Hall '-P 2ac 2n'
_symmetry_space_group_name_H-M 'P n m a'
_atom_sites_solution_hydrogens difmap
_atom_sites_solution_primary direct
_atom_sites_solution_secondary difmap
_audit_creation_method SHELXLTL
_cell_angle_alpha 90.00
_cell_angle_beta 90.00
_cell_angle_gamma 90.00
_cell_formula_units_Z 4
_cell_length_a 10.190(4)
_cell_length_b 12.552(4)
_cell_length_c 8.820(3)
_cell_measurement_reflns_used 3642
_cell_measurement_temperature 173(2)
_cell_measurement_theta_max 27.31
_cell_measurement_theta_min 2.82
_cell_volume 1128.1(7)
_computing_cell_refinement 'Bruker SAINT'
_computing_data_collection 'Bruker SMART'
_computing_data_reduction 'Bruker SAINT'
_computing_molecular_graphics 'Bruker SHELXTL'
_computing_publication_material 'Bruker SHELXTL'
_computing_structure_refinement 'Bruker SHELXTL'
_computing_structure_solution 'Bruker SHELXTL'
_diffrn_ambient_temperature 173(2)
_diffrn_measured_fraction_theta_full 1.000
_diffrn_measured_fraction_theta_max 1.000
_diffrn_measurement_device_type 'CCD area detector Bruker Apex'
_diffrn_measurement_method 'phi and omega scans'
_diffrn_radiation_monochromator graphite
_diffrn_radiation_source 'fine-focus sealed tube'
_diffrn_radiation_type MoK\a
_diffrn_radiation_wavelength 0.71073
_diffrn_reflns_av_R_equivalents 0.0324
_diffrn_reflns_av_sigmaI/netI 0.0170
_diffrn_reflns_limit_h_max 13
_diffrn_reflns_limit_h_min -13
_diffrn_reflns_limit_k_max 16
_diffrn_reflns_limit_k_min -16
_diffrn_reflns_limit_l_max 11
_diffrn_reflns_limit_l_min -11
_diffrn_reflns_number 12297
_diffrn_reflns_theta_full 26.99
_diffrn_reflns_theta_max 26.99
_diffrn_reflns_theta_min 2.82
_exptl_absorpt_coefficient_mu 0.375
_exptl_absorpt_correction_T_max 0.9634
_exptl_absorpt_correction_T_min 0.8705
_exptl_absorpt_correction_type multi-scan
_exptl_absorpt_process_details SADABS
_exptl_crystal_colour orange-yellow
_exptl_crystal_density_diffrn 1.723
_exptl_crystal_density_method 'not measured'
_exptl_crystal_description prizm
_exptl_crystal_F_000 600
_exptl_crystal_size_max 0.38
_exptl_crystal_size_mid 0.11
_exptl_crystal_size_min 0.10
_refine_diff_density_max 0.473
_refine_diff_density_min -0.221
_refine_diff_density_rms 0.060
_refine_ls_extinction_method none
_refine_ls_goodness_of_fit_ref 1.086
_refine_ls_hydrogen_treatment refall
_refine_ls_matrix_type full
_refine_ls_number_parameters 114
_refine_ls_number_reflns 1291
_refine_ls_number_restraints 0
_refine_ls_restrained_S_all 1.086
_refine_ls_R_factor_all 0.0411
_refine_ls_R_factor_gt 0.0363
_refine_ls_shift/su_max 0.000
_refine_ls_shift/su_mean 0.000
_refine_ls_structure_factor_coef Fsqd
_refine_ls_weighting_details 'calc w=1/[\s^2^(Fo^2^)+(0.0568P)^2^+0.4566P] where P=(Fo^2^+2Fc^2^)/3'
_refine_ls_weighting_scheme calc
_refine_ls_wR_factor_gt 0.0974
_refine_ls_wR_factor_ref 0.1022
_reflns_number_gt 1129
_reflns_number_total 1291
_reflns_threshold_expression >2sigma(I)
_cod_data_source_file C0CC01291Bsup1.cif
_cod_data_source_block jw38a
_cod_depositor_comments
;
The following automatic conversions were performed:

'_symmetry_cell_setting' value 'Orthorhombic' changed to
'orthorhombic' according to
/home/saulius/struct/CIF-dictionaries/cif_core.dic dictionary named
'cif_core.dic' version 2.4.2 from 2011-04-26.

Automatic conversion script
Id: cif_fix_values 1891 2012-01-12 08:04:46Z andrius 
;
_cod_original_sg_symbol_H-M Pnma
_cod_database_code 7111775

loop_
_symmetry_equiv_pos_as_xyz
'x, y, z'
'-x+1/2, -y, z+1/2'
'-x, y+1/2, -z'
'x+1/2, -y+1/2, -z+1/2'
'-x, -y, -z'
'x-1/2, y, -z-1/2'
'x, -y-1/2, z'
'-x-1/2, y-1/2, z-1/2'

loop_
_atom_site_label
_atom_site_type_symbol
_atom_site_fract_x
_atom_site_fract_y
_atom_site_fract_z
_atom_site_U_iso_or_equiv
_atom_site_adp_type
_atom_site_occupancy
_atom_site_symmetry_multiplicity
_atom_site_calc_flag
_atom_site_refinement_flags
Cl1 Cl 0.75472(5) 0.2500 0.03640(6) 0.02811(19) Uani 1 2 d S
O1 O 0.49105(10) 0.66323(9) 0.24013(12) 0.0273(3) Uani 1 1 d .
O2 O 0.80691(13) 0.64709(11) -0.03975(15) 0.0380(3) Uani 1 1 d .
O3 O 0.8367(2) 0.2500 0.1667(2) 0.0530(6) Uani 1 2 d S
O4 O 0.6200(2) 0.2500 0.0822(3) 0.0547(6) Uani 1 2 d S
O5 O 0.77914(16) 0.34346(11) -0.05354(16) 0.0453(4) Uani 1 1 d .
C1 C 0.5489(2) 0.7500 0.1898(2) 0.0267(5) Uani 1 2 d S
C2 C 0.6554(2) 0.7500 0.0959(3) 0.0275(5) Uani 1 2 d S
C3 C 0.70813(17) 0.65014(14) 0.04759(18) 0.0302(4) Uani 1 1 d .
C4 C 0.64428(16) 0.55684(13) 0.10301(19) 0.0307(4) Uani 1 1 d .
C5 C 0.53947(15) 0.56518(13) 0.19640(18) 0.0281(4) Uani 1 1 d .
C6 C 0.4628(2) 0.47728(15) 0.2626(2) 0.0344(4) Uani 1 1 d .
H1 H 0.828(4) 0.707(3) -0.060(4) 0.042(13) Uiso 0.50 1 d P
H2 H 0.6730(19) 0.4861(16) 0.074(2) 0.034(5) Uiso 1 1 d .
H3 H 0.502(2) 0.4151(19) 0.229(2) 0.043(6) Uiso 1 1 d .
H4 H 0.464(2) 0.4836(18) 0.373(3) 0.052(6) Uiso 1 1 d .
H5 H 0.372(3) 0.4844(17) 0.228(2) 0.051(6) Uiso 1 1 d .

loop_
_atom_site_aniso_label
_atom_site_aniso_U_11
_atom_site_aniso_U_22
_atom_site_aniso_U_33
_atom_site_aniso_U_23
_atom_site_aniso_U_13
_atom_site_aniso_U_12
Cl1 0.0273(3) 0.0280(3) 0.0290(3) 0.000 0.0016(2) 0.000
O1 0.0234(6) 0.0267(6) 0.0317(6) 0.0007(4) 0.0004(4) -0.0008(4)
O2 0.0341(7) 0.0386(8) 0.0413(8) -0.0017(6) 0.0096(5) 0.0031(6)
O3 0.0609(13) 0.0510(12) 0.0471(12) 0.000 -0.0214(10) 0.000
O4 0.0348(11) 0.0686(14) 0.0605(13) 0.000 0.0168(10) 0.000
O5 0.0591(9) 0.0338(7) 0.0429(8) 0.0088(6) 0.0129(6) 0.0035(6)
C1 0.0248(11) 0.0276(11) 0.0277(11) 0.000 -0.0058(9) 0.000
C2 0.0230(10) 0.0317(11) 0.0277(11) 0.000 -0.0030(9) 0.000
C3 0.0248(8) 0.0360(9) 0.0298(8) -0.0013(7) -0.0028(6) 0.0004(7)
C4 0.0298(8) 0.0309(9) 0.0314(8) -0.0028(7) -0.0044(7) 0.0025(6)
C5 0.0266(8) 0.0288(8) 0.0289(8) -0.0009(6) -0.0069(6) 0.0002(6)
C6 0.0370(10) 0.0313(9) 0.0350(9) 0.0016(7) -0.0025(7) -0.0026(7)

loop_
_atom_type_symbol
_atom_type_description
_atom_type_scat_dispersion_real
_atom_type_scat_dispersion_imag
_atom_type_scat_source
C C 0.0033 0.0016 'International Tables Vol C Tables 4.2.6.8 and 6.1.1.4'
H H 0.0000 0.0000 'International Tables Vol C Tables 4.2.6.8 and 6.1.1.4'
O O 0.0106 0.0060 'International Tables Vol C Tables 4.2.6.8 and 6.1.1.4'
Cl Cl 0.1484 0.1585 'International Tables Vol C Tables 4.2.6.8 and 6.1.1.4'

loop_
_geom_angle_atom_site_label_1
_geom_angle_atom_site_label_2
_geom_angle_atom_site_label_3
_geom_angle
_geom_angle_site_symmetry_1
_geom_angle_site_symmetry_3
O3 Cl1 O4 109.63(14) . .
O3 Cl1 O5 110.15(8) . 7_565
O4 Cl1 O5 108.77(8) . 7_565
O3 Cl1 O5 110.15(8) . .
O4 Cl1 O5 108.77(8) . .
O5 Cl1 O5 109.34(12) 7_565 .
C1 O1 C5 118.91(13) . .
C3 O2 H1 109(3) . .
O1 C1 O1 111.74(19) . 7_575
O1 C1 C2 124.13(10) . .
O1 C1 C2 124.13(10) 7_575 .
C1 C2 C3 118.67(11) . 7_575
C1 C2 C3 118.67(11) . .
C3 C2 C3 122.6(2) 7_575 .
O2 C3 C4 123.07(16) . .
O2 C3 C2 120.40(16) . .
C4 C3 C2 116.53(16) . .
C5 C4 C3 120.36(16) . .
C5 C4 H2 118.2(11) . .
C3 C4 H2 121.5(12) . .
C4 C5 O1 121.40(14) . .
C4 C5 C6 127.03(16) . .
O1 C5 C6 111.57(14) . .
C5 C6 H3 106.1(14) . .
C5 C6 H4 109.0(14) . .
H3 C6 H4 112.2(18) . .
C5 C6 H5 108.0(13) . .
H3 C6 H5 112.7(18) . .
H4 C6 H5 108.7(18) . .

loop_
_geom_bond_atom_site_label_1
_geom_bond_atom_site_label_2
_geom_bond_distance
_geom_bond_site_symmetry_2
Cl1 O3 1.421(2) .
Cl1 O4 1.431(2) .
Cl1 O5 1.4378(14) 7_565
Cl1 O5 1.4378(14) .
O1 C1 1.3157(17) .
O1 C5 1.3810(19) .
O2 C3 1.268(2) .
O2 H1 0.81(4) .
C1 O1 1.3157(17) 7_575
C1 C2 1.365(3) .
C2 C3 1.429(2) 7_575
C2 C3 1.429(2) .
C3 C4 1.426(2) .
C4 C5 1.353(2) .
C4 H2 0.97(2) .
C5 C6 1.472(2) .
C6 H3 0.92(2) .
C6 H4 0.97(2) .
C6 H5 0.98(3) .

loop_
_geom_hbond_atom_site_label_D
_geom_hbond_atom_site_label_H
_geom_hbond_atom_site_label_A
_geom_hbond_distance_DH
_geom_hbond_distance_HA
_geom_hbond_distance_DA
_geom_hbond_angle_DHA
_geom_hbond_site_symmetry_A
O2 H1 O2 0.81(4) 1.85(4) 2.583(3) 151(4) 7_575

loop_
_geom_torsion_atom_site_label_1
_geom_torsion_atom_site_label_2
_geom_torsion_atom_site_label_3
_geom_torsion_atom_site_label_4
_geom_torsion
_geom_torsion_site_symmetry_1
_geom_torsion_site_symmetry_4
C5 O1 C1 O1 179.45(11) . 7_575
C5 O1 C1 C2 -0.1(3) . .
O1 C1 C2 C3 179.15(18) . 7_575
O1 C1 C2 C3 -0.3(3) 7_575 7_575
O1 C1 C2 C3 0.3(3) . .
O1 C1 C2 C3 -179.15(18) 7_575 .
C1 C2 C3 O2 179.93(18) . .
C3 C2 C3 O2 1.2(3) 7_575 .
C1 C2 C3 C4 -0.3(3) . .
C3 C2 C3 C4 -179.03(14) 7_575 .
O2 C3 C4 C5 179.77(16) . .
C2 C3 C4 C5 0.0(2) . .
C3 C4 C5 O1 0.3(2) . .
C3 C4 C5 C6 179.78(16) . .
C1 O1 C5 C4 -0.2(2) . .
C1 O1 C5 C6 -179.80(16) . .
